data_1552971
loop_
_publ_author_name
'Wang, Bin'
'Gu, Zhenhua'

_publ_section_title
;
 Highly efficient and practical resolution of
 2,3:6,7-dibenzobicyclo[3.3.1]nona-2,6-diene-4,8-dione and stereoselective
 synthesis of its chiral diamine derivatives
;
_journal_issue 3
_journal_name_full 'Org. Chem. Front.'
_journal_page_first 271
_journal_paper_doi 10.1039/C4QO00011K
_journal_volume 1
_journal_year 2014
_chemical_formula_sum 'C31 H30 N2'
_chemical_formula_weight 430.57
_space_group_IT_number 60
_space_group_name_Hall '-P 2n 2ab'
_space_group_name_H-M_alt 'P b c n'
_symmetry_cell_setting orthorhombic
_symmetry_space_group_name_H-M 'P b c n'
_atom_sites_solution_hydrogens geom
_atom_sites_solution_primary direct
_atom_sites_solution_secondary difmap
_audit_creation_method SHELXL-97
_cell_angle_alpha 90.00
_cell_angle_beta 90.00
_cell_angle_gamma 90.00
_cell_formula_units_Z 4
_cell_length_a 26.280(2)
_cell_length_b 9.4772(7)
_cell_length_c 9.5917(8)
_cell_measurement_reflns_used 1407
_cell_measurement_temperature 290(2)
_cell_measurement_theta_max 29.0227
_cell_measurement_theta_min 3.0943
_cell_volume 2388.9(3)
_computing_cell_refinement 'CrysAlisPro (Agilent Technologies)'
_computing_data_collection 'CrysAlisPro (Agilent Technologies)'
_computing_data_reduction 'CrysAlisPro (Agilent Technologies)'
_computing_molecular_graphics 'Ortep-3 (L. J. Farrugia, 2001)'
_computing_publication_material SHELXL-97
_computing_structure_refinement 'SHELXL-97 (Sheldrick, 1997)'
_computing_structure_solution 'SHELXS-97 (Sheldrick, 1997)'
_diffrn_ambient_temperature 290(2)
_diffrn_detector_area_resol_mean 15.9149
_diffrn_measured_fraction_theta_full 0.999
_diffrn_measured_fraction_theta_max 0.999
_diffrn_measurement_device_type 'Gemini S Ultra, Agilent Technologies'
_diffrn_measurement_method '\w scans'
_diffrn_radiation_monochromator graphite
_diffrn_radiation_source 'Enhance (Mo) X-ray Source'
_diffrn_radiation_type MoK\a
_diffrn_radiation_wavelength 0.71073
_diffrn_reflns_av_R_equivalents 0.0505
_diffrn_reflns_av_sigmaI/netI 0.0491
_diffrn_reflns_limit_h_max 32
_diffrn_reflns_limit_h_min -21
_diffrn_reflns_limit_k_max 11
_diffrn_reflns_limit_k_min -10
_diffrn_reflns_limit_l_max 11
_diffrn_reflns_limit_l_min -11
_diffrn_reflns_number 8404
_diffrn_reflns_theta_full 26.37
_diffrn_reflns_theta_max 26.37
_diffrn_reflns_theta_min 3.10
_exptl_absorpt_coefficient_mu 0.069
_exptl_absorpt_correction_T_max 0.9808
_exptl_absorpt_correction_T_min 0.9754
_exptl_absorpt_correction_type multi-scan
_exptl_absorpt_process_details
;
CrysAlisPro, Agilent Technologies,
Version 1.171.36.21 (release 14-08-2012 CrysAlis171 .NET)
(compiled Sep 14 2012,17:21:16)
Empirical absorption correction using spherical harmonics,
 implemented in SCALE3 ABSPACK scaling algorithm.
;
_exptl_crystal_density_diffrn 1.197
_exptl_crystal_density_method 'not measured'
_exptl_crystal_F_000 920
_exptl_crystal_size_max 0.36
_exptl_crystal_size_mid 0.32
_exptl_crystal_size_min 0.28
_refine_diff_density_max 0.171
_refine_diff_density_min -0.138
_refine_diff_density_rms 0.035
_refine_ls_extinction_method none
_refine_ls_goodness_of_fit_ref 1.019
_refine_ls_hydrogen_treatment mixed
_refine_ls_matrix_type full
_refine_ls_number_parameters 154
_refine_ls_number_reflns 2432
_refine_ls_number_restraints 1
_refine_ls_restrained_S_all 1.019
_refine_ls_R_factor_all 0.1090
_refine_ls_R_factor_gt 0.0589
_refine_ls_shift/su_max 0.000
_refine_ls_shift/su_mean 0.000
_refine_ls_structure_factor_coef Fsqd
_refine_ls_weighting_details 'calc w=1/[\s^2^(Fo^2^)+(0.0583P)^2^+0.3451P] where P=(Fo^2^+2Fc^2^)/3'
_refine_ls_weighting_scheme calc
_refine_ls_wR_factor_gt 0.1248
_refine_ls_wR_factor_ref 0.1487
_reflns_number_gt 1455
_reflns_number_total 2432
_reflns_threshold_expression >2sigma(I)
_cod_data_source_file c4qo00011k2.cif
_cod_data_source_block shelxl
_cod_database_code 1552971

loop_
_symmetry_equiv_pos_as_xyz
'x, y, z'
'-x+1/2, -y+1/2, z+1/2'
'x+1/2, -y+1/2, -z'
'-x, y, -z+1/2'
'-x, -y, -z'
'x-1/2, y-1/2, -z-1/2'
'-x-1/2, y-1/2, z'
'x, -y, z-1/2'

loop_
_atom_site_label
_atom_site_type_symbol
_atom_site_fract_x
_atom_site_fract_y
_atom_site_fract_z
_atom_site_U_iso_or_equiv
_atom_site_adp_type
_atom_site_occupancy
_atom_site_symmetry_multiplicity
_atom_site_calc_flag
_atom_site_refinement_flags
C9 C 0.47918(8) 0.12308(19) 0.6351(2) 0.0469(5) Uani 1 1 d .
H9 H 0.4699 0.0638 0.5554 0.056 Uiso 1 1 calc R
N1 N 0.38880(8) 0.0940(2) 0.6979(2) 0.0620(6) Uani 1 1 d D
C11 C 0.43928(8) 0.26297(19) 0.8301(2) 0.0447(5) Uani 1 1 d .
C8 C 0.43119(7) 0.19674(19) 0.6874(2) 0.0471(5) Uani 1 1 d .
H8 H 0.4217 0.2709 0.6211 0.056 Uiso 1 1 calc R
C12 C 0.51910(8) 0.22882(18) 0.5870(2) 0.0427(5) Uani 1 1 d .
C13 C 0.51387(8) 0.2943(2) 0.4576(2) 0.0526(6) Uani 1 1 d .
H13 H 0.4858 0.2733 0.4023 0.063 Uiso 1 1 calc R
C16 C 0.59617(8) 0.3610(2) 0.6212(2) 0.0552(6) Uani 1 1 d .
H16 H 0.6238 0.3851 0.6768 0.066 Uiso 1 1 calc R
C10 C 0.5000 0.0277(3) 0.7500 0.0474(7) Uani 1 2 d S
H10A H 0.5268 -0.0321 0.7135 0.057 Uiso 0.50 1 calc PR
H10B H 0.4732 -0.0321 0.7865 0.057 Uiso 0.50 1 calc PR
C14 C 0.54962(9) 0.3902(2) 0.4101(2) 0.0598(6) Uani 1 1 d .
H14 H 0.5458 0.4323 0.3232 0.072 Uiso 1 1 calc R
C4 C 0.33398(8) 0.1858(2) 0.5017(3) 0.0574(6) Uani 1 1 d .
C15 C 0.59083(9) 0.4225(2) 0.4923(3) 0.0615(6) Uani 1 1 d .
H15 H 0.6152 0.4862 0.4606 0.074 Uiso 1 1 calc R
C7 C 0.36355(9) 0.0644(2) 0.5649(3) 0.0732(8) Uani 1 1 d .
H7A H 0.3404 -0.0141 0.5785 0.088 Uiso 1 1 calc R
H7B H 0.3892 0.0345 0.4984 0.088 Uiso 1 1 calc R
C5 C 0.34183(10) 0.2282(3) 0.3668(3) 0.0716(8) Uani 1 1 d .
H5 H 0.3660 0.1822 0.3124 0.086 Uiso 1 1 calc R
C6 C 0.31400(12) 0.3391(3) 0.3104(3) 0.0879(9) Uani 1 1 d .
H6 H 0.3195 0.3660 0.2184 0.106 Uiso 1 1 calc R
C3 C 0.29803(9) 0.2582(3) 0.5781(3) 0.0796(8) Uani 1 1 d .
H3 H 0.2918 0.2315 0.6699 0.096 Uiso 1 1 calc R
C2 C 0.27113(10) 0.3686(4) 0.5219(4) 0.0983(10) Uani 1 1 d .
H2 H 0.2474 0.4163 0.5762 0.118 Uiso 1 1 calc R
C1 C 0.27887(12) 0.4086(3) 0.3881(4) 0.0958(10) Uani 1 1 d .
H1A H 0.2604 0.4828 0.3499 0.115 Uiso 1 1 calc R
H1 H 0.3648(10) 0.117(3) 0.766(3) 0.128(13) Uiso 1 1 d D

loop_
_atom_site_aniso_label
_atom_site_aniso_U_11
_atom_site_aniso_U_22
_atom_site_aniso_U_33
_atom_site_aniso_U_23
_atom_site_aniso_U_13
_atom_site_aniso_U_12
C9 0.0586(13) 0.0386(10) 0.0434(12) -0.0056(9) -0.0034(10) -0.0050(9)
N1 0.0593(12) 0.0597(11) 0.0670(14) 0.0050(10) -0.0068(12) -0.0183(10)
C11 0.0482(12) 0.0383(10) 0.0476(13) 0.0035(9) 0.0019(11) -0.0049(9)
C8 0.0493(12) 0.0404(10) 0.0515(13) 0.0064(10) -0.0048(11) -0.0072(9)
C12 0.0558(12) 0.0318(9) 0.0405(12) -0.0033(9) 0.0054(10) -0.0011(9)
C13 0.0643(14) 0.0487(12) 0.0449(14) -0.0046(10) -0.0020(11) -0.0052(11)
C16 0.0486(12) 0.0591(13) 0.0579(15) -0.0022(11) 0.0030(11) -0.0054(11)
C10 0.0612(17) 0.0331(13) 0.0479(17) 0.000 -0.0032(15) 0.000
C14 0.0806(17) 0.0526(13) 0.0463(13) 0.0063(11) 0.0093(13) -0.0083(12)
C4 0.0421(12) 0.0672(14) 0.0630(16) -0.0062(13) -0.0082(12) -0.0127(11)
C15 0.0627(14) 0.0606(14) 0.0610(16) 0.0065(12) 0.0116(13) -0.0110(12)
C7 0.0641(15) 0.0608(14) 0.095(2) -0.0074(14) -0.0192(15) -0.0170(12)
C5 0.0650(16) 0.0860(18) 0.0638(18) -0.0137(15) 0.0016(14) -0.0090(14)
C6 0.092(2) 0.104(2) 0.0678(19) 0.0097(18) -0.0115(18) -0.0166(19)
C3 0.0541(15) 0.123(2) 0.0622(18) 0.0057(17) 0.0011(14) 0.0047(16)
C2 0.0670(18) 0.135(3) 0.093(3) -0.011(2) -0.0109(18) 0.0320(19)
C1 0.088(2) 0.100(2) 0.099(3) 0.004(2) -0.033(2) 0.0131(19)

loop_
_atom_type_symbol
_atom_type_description
_atom_type_scat_dispersion_real
_atom_type_scat_dispersion_imag
_atom_type_scat_source
C C 0.0033 0.0016 'International Tables Vol C Tables 4.2.6.8 and 6.1.1.4'
H H 0.0000 0.0000 'International Tables Vol C Tables 4.2.6.8 and 6.1.1.4'
N N 0.0061 0.0033 'International Tables Vol C Tables 4.2.6.8 and 6.1.1.4'

loop_
_geom_angle_atom_site_label_1
_geom_angle_atom_site_label_2
_geom_angle_atom_site_label_3
_geom_angle
_geom_angle_site_symmetry_1
_geom_angle_site_symmetry_3
C12 C9 C8 111.59(15) . .
C12 C9 C10 111.18(15) . .
C8 C9 C10 109.23(15) . .
C12 C9 H9 108.2 . .
C8 C9 H9 108.2 . .
C10 C9 H9 108.2 . .
C7 N1 C8 114.04(19) . .
C7 N1 H1 110(2) . .
C8 N1 H1 114(2) . .
C12 C11 C16 119.23(19) 4_656 4_656
C12 C11 C8 121.91(17) 4_656 .
C16 C11 C8 118.85(19) 4_656 .
N1 C8 C11 108.39(17) . .
N1 C8 C9 110.04(16) . .
C11 C8 C9 111.67(16) . .
N1 C8 H8 108.9 . .
C11 C8 H8 108.9 . .
C9 C8 H8 108.9 . .
C11 C12 C13 118.86(19) 4_656 .
C11 C12 C9 121.48(18) 4_656 .
C13 C12 C9 119.66(19) . .
C14 C13 C12 121.3(2) . .
C14 C13 H13 119.4 . .
C12 C13 H13 119.4 . .
C15 C16 C11 121.0(2) . 4_656
C15 C16 H16 119.5 . .
C11 C16 H16 119.5 4_656 .
C9 C10 C9 107.4(2) . 4_656
C9 C10 H10A 110.2 . .
C9 C10 H10A 110.2 4_656 .
C9 C10 H10B 110.2 . .
C9 C10 H10B 110.2 4_656 .
H10A C10 H10B 108.5 . .
C15 C14 C13 119.5(2) . .
C15 C14 H14 120.3 . .
C13 C14 H14 120.3 . .
C5 C4 C3 117.4(2) . .
C5 C4 C7 121.5(2) . .
C3 C4 C7 121.1(2) . .
C16 C15 C14 120.1(2) . .
C16 C15 H15 119.9 . .
C14 C15 H15 119.9 . .
N1 C7 C4 115.79(19) . .
N1 C7 H7A 108.3 . .
C4 C7 H7A 108.3 . .
N1 C7 H7B 108.3 . .
C4 C7 H7B 108.3 . .
H7A C7 H7B 107.4 . .
C4 C5 C6 120.6(3) . .
C4 C5 H5 119.7 . .
C6 C5 H5 119.7 . .
C1 C6 C5 120.8(3) . .
C1 C6 H6 119.6 . .
C5 C6 H6 119.6 . .
C2 C3 C4 121.6(3) . .
C2 C3 H3 119.2 . .
C4 C3 H3 119.2 . .
C1 C2 C3 120.5(3) . .
C1 C2 H2 119.7 . .
C3 C2 H2 119.7 . .
C2 C1 C6 119.1(3) . .
C2 C1 H1A 120.4 . .
C6 C1 H1A 120.4 . .

loop_
_geom_bond_atom_site_label_1
_geom_bond_atom_site_label_2
_geom_bond_distance
_geom_bond_site_symmetry_2
C9 C12 1.522(3) .
C9 C8 1.526(3) .
C9 C10 1.527(2) .
C9 H9 0.9800 .
N1 C7 1.465(3) .
N1 C8 1.483(2) .
N1 H1 0.931(17) .
C11 C12 1.390(3) 4_656
C11 C16 1.397(3) 4_656
C11 C8 1.520(3) .
C8 H8 0.9800 .
C12 C11 1.391(3) 4_656
C12 C13 1.394(3) .
C13 C14 1.384(3) .
C13 H13 0.9300 .
C16 C15 1.374(3) .
C16 C11 1.396(3) 4_656
C16 H16 0.9300 .
C10 C9 1.527(2) 4_656
C10 H10A 0.9700 .
C10 H10B 0.9700 .
C14 C15 1.375(3) .
C14 H14 0.9300 .
C4 C5 1.371(3) .
C4 C3 1.378(3) .
C4 C7 1.515(3) .
C15 H15 0.9300 .
C7 H7A 0.9700 .
C7 H7B 0.9700 .
C5 C6 1.390(4) .
C5 H5 0.9300 .
C6 C1 1.357(4) .
C6 H6 0.9300 .
C3 C2 1.373(4) .
C3 H3 0.9300 .
C2 C1 1.354(4) .
C2 H2 0.9300 .
C1 H1A 0.9300 .

loop_
_geom_torsion_atom_site_label_1
_geom_torsion_atom_site_label_2
_geom_torsion_atom_site_label_3
_geom_torsion_atom_site_label_4
_geom_torsion
_geom_torsion_site_symmetry_1
_geom_torsion_site_symmetry_4
C7 N1 C8 C11 156.98(19) . .
C7 N1 C8 C9 -80.7(2) . .
C12 C11 C8 N1 106.8(2) 4_656 .
C16 C11 C8 N1 -73.3(2) 4_656 .
C12 C11 C8 C9 -14.6(2) 4_656 .
C16 C11 C8 C9 165.36(17) 4_656 .
C12 C9 C8 N1 165.13(17) . .
C10 C9 C8 N1 -71.5(2) . .
C12 C9 C8 C11 -74.5(2) . .
C10 C9 C8 C11 48.9(2) . .
C8 C9 C12 C11 101.9(2) . 4_656
C10 C9 C12 C11 -20.3(2) . 4_656
C8 C9 C12 C13 -77.5(2) . .
C10 C9 C12 C13 160.23(18) . .
C11 C12 C13 C14 1.1(3) 4_656 .
C9 C12 C13 C14 -179.48(18) . .
C12 C9 C10 C9 53.74(11) . 4_656
C8 C9 C10 C9 -69.84(13) . 4_656
C12 C13 C14 C15 -0.6(3) . .
C11 C16 C15 C14 1.3(3) 4_656 .
C13 C14 C15 C16 -0.6(3) . .
C8 N1 C7 C4 -67.3(3) . .
C5 C4 C7 N1 127.8(3) . .
C3 C4 C7 N1 -52.2(3) . .
C3 C4 C5 C6 -0.5(3) . .
C7 C4 C5 C6 179.5(2) . .
C4 C5 C6 C1 0.6(4) . .
C5 C4 C3 C2 -0.2(4) . .
C7 C4 C3 C2 179.8(2) . .
C4 C3 C2 C1 0.8(5) . .
C3 C2 C1 C6 -0.7(5) . .
C5 C6 C1 C2 0.0(5) . .
